data_7055888
loop_
_publ_author_name
'Kole\<sa-Dobravc, Tanja'
'Maejima, Keiichi'
'Yoshikawa, Yutaka'
'Meden, Anton'
'Yasui, Hiroyuki'
'Perdih, Franc'

_publ_section_title
;
 Vanadium and zinc complexes of 5-cyanopicolinate and pyrazine
 derivatives: synthesis, structural elucidation and in vitro
 insulino-mimetic activity study
;
_journal_issue 2
_journal_name_full 'New J. Chem.'
_journal_page_first 735
_journal_paper_doi 10.1039/C6NJ02961B
_journal_volume 41
_journal_year 2017
_chemical_formula_moiety 'C24 H16 N6 O4 Zn'
_chemical_formula_sum 'C24 H16 N6 O4 Zn'
_chemical_formula_weight 517.80
_chemical_name_systematic
;
 ?
;
_space_group_IT_number 33
_symmetry_cell_setting orthorhombic
_symmetry_space_group_name_Hall 'P 2c -2n'
_symmetry_space_group_name_H-M 'P n a 21'
_atom_sites_solution_hydrogens geom
_atom_sites_solution_primary direct
_atom_sites_solution_secondary difmap
_audit_creation_method SHELXL-97
_audit_update_record
;
2016-05-17 deposited with the CCDC.
2016-12-07 downloaded from the CCDC.
;
_cell_angle_alpha 90.00
_cell_angle_beta 90.00
_cell_angle_gamma 90.00
_cell_formula_units_Z 4
_cell_length_a 19.2608(4)
_cell_length_b 7.14690(10)
_cell_length_c 17.3723(4)
_cell_measurement_reflns_used 7961
_cell_measurement_temperature 293(2)
_cell_measurement_theta_max 30.2837
_cell_measurement_theta_min 2.8443
_cell_volume 2391.38(8)
_computing_cell_refinement 'CrysAlis PRO (Agilent, 2013)'
_computing_data_collection 'CrysAlis PRO (Agilent, 2013)'
_computing_data_reduction 'CrysAlis PRO (Agilent, 2013)'
_computing_molecular_graphics 'ORTEP-3 for Windows version 2.02 (Farrugia, 2008)'
_computing_publication_material 'WinGX publication routines (Farrugia, 1999)'
_computing_structure_refinement 'SHELXL-97 (Sheldrick, 2008)'
_computing_structure_solution 'SIR97 (Altomare et al., 1999)'
_diffrn_ambient_temperature 293(2)
_diffrn_detector_area_resol_mean 10.4933
_diffrn_measured_fraction_theta_full 0.999
_diffrn_measured_fraction_theta_max 0.999
_diffrn_measurement_device_type 'SuperNova, Dual, Cu at zero, Atlas'
_diffrn_measurement_method '\w scans'
_diffrn_radiation_monochromator Mirror
_diffrn_radiation_source 'SuperNova (Mo) X-ray Source'
_diffrn_radiation_type MoK\a
_diffrn_radiation_wavelength 0.71073
_diffrn_reflns_av_R_equivalents 0.0322
_diffrn_reflns_av_sigmaI/netI 0.0268
_diffrn_reflns_limit_h_max 25
_diffrn_reflns_limit_h_min -24
_diffrn_reflns_limit_k_max 9
_diffrn_reflns_limit_k_min -9
_diffrn_reflns_limit_l_max 22
_diffrn_reflns_limit_l_min -22
_diffrn_reflns_number 20962
_diffrn_reflns_theta_full 27.48
_diffrn_reflns_theta_max 27.48
_diffrn_reflns_theta_min 3.04
_exptl_absorpt_coefficient_mu 1.069
_exptl_absorpt_correction_T_max 0.8560
_exptl_absorpt_correction_T_min 0.7759
_exptl_absorpt_correction_type multi-scan
_exptl_absorpt_process_details '(CrysAlis PRO; Agilent, 2013)'
_exptl_crystal_colour colourless
_exptl_crystal_density_diffrn 1.438
_exptl_crystal_density_method 'not measured'
_exptl_crystal_description prism
_exptl_crystal_F_000 1056
_exptl_crystal_size_max 0.25
_exptl_crystal_size_mid 0.25
_exptl_crystal_size_min 0.15
_refine_diff_density_max 0.355
_refine_diff_density_min -0.218
_refine_diff_density_rms 0.036
_refine_ls_abs_structure_details 'Flack H D (1983), Acta Cryst. A39, 876-881'
_refine_ls_abs_structure_Flack -0.004(11)
_refine_ls_extinction_method none
_refine_ls_goodness_of_fit_ref 1.045
_refine_ls_hydrogen_treatment constr
_refine_ls_matrix_type full
_refine_ls_number_parameters 316
_refine_ls_number_reflns 5465
_refine_ls_number_restraints 1
_refine_ls_restrained_S_all 1.045
_refine_ls_R_factor_all 0.0458
_refine_ls_R_factor_gt 0.0342
_refine_ls_shift/su_max 0.000
_refine_ls_shift/su_mean 0.000
_refine_ls_structure_factor_coef Fsqd
_refine_ls_weighting_details 'calc w=1/[\s^2^(Fo^2^)+(0.0401P)^2^+0.3815P] where P=(Fo^2^+2Fc^2^)/3'
_refine_ls_weighting_scheme calc
_refine_ls_wR_factor_gt 0.0788
_refine_ls_wR_factor_ref 0.0849
_reflns_number_gt 4569
_reflns_number_total 5465
_reflns_threshold_expression >2\s(I)
_cod_data_source_file c6nj02961b2.cif
_cod_data_source_block 9
_cod_depositor_comments 'Adding full bibliography for 7055882--7055889.cif.'
_cod_database_code 7055888

loop_
_symmetry_equiv_pos_as_xyz
'x, y, z'
'-x, -y, z+1/2'
'-x+1/2, y+1/2, z+1/2'
'x+1/2, -y+1/2, z'

loop_
_atom_site_label
_atom_site_type_symbol
_atom_site_fract_x
_atom_site_fract_y
_atom_site_fract_z
_atom_site_U_iso_or_equiv
_atom_site_adp_type
_atom_site_occupancy
_atom_site_symmetry_multiplicity
_atom_site_calc_flag
_atom_site_refinement_flags
Zn1 Zn 0.112858(14) 0.32487(4) 0.09477(2) 0.05164(9) Uani 1 1 d .
N1 N 0.16911(12) 0.2419(3) 0.20233(13) 0.0495(5) Uani 1 1 d .
N2 N 0.31661(18) -0.2293(5) 0.3098(3) 0.1039(12) Uani 1 1 d .
N3 N 0.21778(11) 0.3893(3) 0.04861(14) 0.0487(5) Uani 1 1 d .
N4 N 0.39407(19) 0.8566(5) 0.0408(4) 0.1272(17) Uani 1 1 d .
N5 N 0.01952(13) 0.2013(3) 0.13779(15) 0.0585(6) Uani 1 1 d .
N6 N 0.06571(12) 0.4602(3) -0.00139(14) 0.0556(6) Uani 1 1 d .
O1 O 0.10915(11) 0.5640(3) 0.16045(13) 0.0603(5) Uani 1 1 d .
O2 O 0.13575(13) 0.6955(3) 0.27272(14) 0.0689(6) Uani 1 1 d .
O3 O 0.13992(10) 0.0807(3) 0.04085(12) 0.0553(5) Uani 1 1 d .
O4 O 0.22372(13) -0.0751(3) -0.01846(15) 0.0747(6) Uani 1 1 d .
C1 C 0.13655(14) 0.5653(4) 0.22664(17) 0.0501(6) Uani 1 1 d .
C2 C 0.17519(13) 0.3881(4) 0.24985(16) 0.0483(6) Uani 1 1 d .
C3 C 0.21517(17) 0.3797(4) 0.31564(19) 0.0631(8) Uani 1 1 d .
H3 H 0.2179 0.4827 0.3482 0.076 Uiso 1 1 calc R
C4 C 0.25099(18) 0.2184(5) 0.3329(2) 0.0669(8) Uani 1 1 d .
H4 H 0.2789 0.2112 0.3765 0.080 Uiso 1 1 calc R
C5 C 0.24441(15) 0.0673(4) 0.28368(18) 0.0560(7) Uani 1 1 d .
C6 C 0.20266(15) 0.0836(4) 0.21976(18) 0.0549(7) Uani 1 1 d .
H6 H 0.1976 -0.0192 0.1875 0.066 Uiso 1 1 calc R
C7 C 0.28349(19) -0.1008(5) 0.2985(2) 0.0728(9) Uani 1 1 d .
C8 C 0.19917(14) 0.0658(4) 0.01047(16) 0.0481(6) Uani 1 1 d .
C9 C 0.24488(13) 0.2413(4) 0.01277(15) 0.0466(6) Uani 1 1 d .
C10 C 0.31025(16) 0.2445(5) -0.0195(2) 0.0693(8) Uani 1 1 d .
H10 H 0.3279 0.1392 -0.0441 0.083 Uiso 1 1 calc R
C11 C 0.34905(17) 0.4056(5) -0.0147(2) 0.0775(10) Uani 1 1 d .
H11 H 0.3931 0.4116 -0.0365 0.093 Uiso 1 1 calc R
C12 C 0.32163(15) 0.5570(4) 0.0229(2) 0.0649(8) Uani 1 1 d .
C13 C 0.25555(15) 0.5454(4) 0.05419(18) 0.0575(7) Uani 1 1 d .
H13 H 0.2371 0.6485 0.0797 0.069 Uiso 1 1 calc R
C14 C 0.36168(18) 0.7275(5) 0.0324(3) 0.0860(12) Uani 1 1 d .
C15 C 0.02949(18) 0.3604(6) -0.0518(2) 0.0742(9) Uani 1 1 d .
H15 H 0.0236 0.2331 -0.0430 0.089 Uiso 1 1 calc R
C16 C 0.0002(2) 0.4387(7) -0.1170(3) 0.0968(13) Uani 1 1 d .
H16 H -0.0255 0.3655 -0.1509 0.116 Uiso 1 1 calc R
C17 C 0.0095(3) 0.6230(8) -0.1305(3) 0.1049(14) Uani 1 1 d .
H17 H -0.0099 0.6788 -0.1739 0.126 Uiso 1 1 calc R
C18 C 0.0484(2) 0.7287(7) -0.0789(3) 0.0950(12) Uani 1 1 d .
H18 H 0.0565 0.8552 -0.0877 0.114 Uiso 1 1 calc R
C19 C 0.07447(17) 0.6422(5) -0.0148(2) 0.0698(8) Uani 1 1 d .
H19 H 0.0992 0.7131 0.0208 0.084 Uiso 1 1 calc R
C20 C 0.01624(19) 0.0249(5) 0.1624(2) 0.0741(9) Uani 1 1 d .
H20 H 0.0543 -0.0531 0.1551 0.089 Uiso 1 1 calc R
C21 C -0.0417(2) -0.0447(6) 0.1983(3) 0.0951(12) Uani 1 1 d .
H21 H -0.0426 -0.1680 0.2154 0.114 Uiso 1 1 calc R
C22 C -0.0978(2) 0.0682(9) 0.2086(3) 0.1088(16) Uani 1 1 d .
H22 H -0.1372 0.0237 0.2336 0.131 Uiso 1 1 calc R
C23 C -0.0955(2) 0.2456(8) 0.1821(3) 0.0973(13) Uani 1 1 d .
H23 H -0.1338 0.3238 0.1870 0.117 Uiso 1 1 calc R
C24 C -0.03598(17) 0.3089(5) 0.1478(2) 0.0734(9) Uani 1 1 d .
H24 H -0.0343 0.4323 0.1308 0.088 Uiso 1 1 calc R

loop_
_atom_site_aniso_label
_atom_site_aniso_U_11
_atom_site_aniso_U_22
_atom_site_aniso_U_33
_atom_site_aniso_U_23
_atom_site_aniso_U_13
_atom_site_aniso_U_12
Zn1 0.05336(15) 0.04490(14) 0.05665(16) -0.00683(19) 0.00396(19) -0.00103(12)
N1 0.0564(13) 0.0413(11) 0.0508(13) -0.0052(10) 0.0059(11) -0.0003(10)
N2 0.086(2) 0.079(2) 0.147(3) 0.020(2) -0.006(2) 0.0227(19)
N3 0.0501(12) 0.0419(11) 0.0539(12) -0.0016(10) -0.0013(10) -0.0059(10)
N4 0.091(3) 0.082(2) 0.208(5) 0.008(3) -0.033(3) -0.0395(19)
N5 0.0519(13) 0.0614(16) 0.0623(14) -0.0012(12) 0.0045(11) -0.0006(11)
N6 0.0514(12) 0.0584(14) 0.0572(14) -0.0034(12) -0.0021(11) -0.0038(11)
O1 0.0740(14) 0.0459(10) 0.0610(12) -0.0057(10) -0.0011(10) 0.0104(9)
O2 0.0826(15) 0.0527(11) 0.0713(14) -0.0190(10) 0.0037(12) 0.0061(11)
O3 0.0573(10) 0.0473(10) 0.0613(11) -0.0143(9) 0.0128(9) -0.0115(9)
O4 0.0770(14) 0.0509(12) 0.0961(17) -0.0202(12) 0.0237(12) -0.0015(10)
C1 0.0498(14) 0.0454(14) 0.0551(16) -0.0067(12) 0.0108(12) -0.0023(12)
C2 0.0510(14) 0.0451(13) 0.0488(14) -0.0043(12) 0.0083(12) -0.0035(12)
C3 0.0741(19) 0.0576(18) 0.0577(18) -0.0103(15) -0.0042(15) -0.0018(15)
C4 0.075(2) 0.067(2) 0.0591(18) 0.0003(16) -0.0081(15) -0.0022(17)
C5 0.0521(16) 0.0522(16) 0.0636(18) 0.0077(14) 0.0069(13) -0.0025(12)
C6 0.0624(17) 0.0472(15) 0.0552(16) -0.0054(13) 0.0046(14) -0.0015(13)
C7 0.069(2) 0.063(2) 0.086(2) 0.0056(19) 0.0005(17) 0.0007(17)
C8 0.0538(15) 0.0443(14) 0.0462(14) -0.0070(12) 0.0018(12) -0.0030(12)
C9 0.0480(14) 0.0473(13) 0.0446(13) -0.0017(11) 0.0004(11) 0.0011(12)
C10 0.0581(17) 0.0621(18) 0.088(2) -0.0129(18) 0.0135(16) -0.0032(15)
C11 0.0488(17) 0.077(2) 0.107(3) -0.001(2) 0.0136(17) -0.0128(16)
C12 0.0520(16) 0.0563(17) 0.086(2) 0.0064(16) -0.0079(15) -0.0131(14)
C13 0.0589(16) 0.0435(14) 0.0702(18) -0.0044(14) -0.0037(14) -0.0068(12)
C14 0.063(2) 0.068(2) 0.127(4) 0.005(2) -0.019(2) -0.018(2)
C15 0.066(2) 0.079(2) 0.077(2) -0.0110(18) -0.0097(17) -0.0074(17)
C16 0.084(3) 0.127(4) 0.080(3) -0.013(3) -0.024(2) -0.002(3)
C17 0.099(3) 0.137(4) 0.079(3) 0.028(3) -0.022(2) 0.004(3)
C18 0.103(3) 0.091(3) 0.092(3) 0.027(3) -0.008(3) 0.006(3)
C19 0.065(2) 0.069(2) 0.076(2) 0.0046(18) -0.0041(17) -0.0073(16)
C20 0.075(2) 0.0582(19) 0.089(2) -0.0005(18) 0.0076(18) -0.0064(17)
C21 0.098(3) 0.087(3) 0.100(3) 0.010(2) 0.014(2) -0.032(2)
C22 0.073(3) 0.145(5) 0.108(3) -0.004(4) 0.027(2) -0.037(3)
C23 0.063(2) 0.124(4) 0.105(3) 0.003(3) 0.028(2) 0.009(2)
C24 0.064(2) 0.080(2) 0.076(2) -0.0022(18) 0.0118(17) 0.0118(17)

loop_
_atom_type_symbol
_atom_type_description
_atom_type_scat_dispersion_real
_atom_type_scat_dispersion_imag
_atom_type_scat_source
C C 0.0033 0.0016 'International Tables Vol C Tables 4.2.6.8 and 6.1.1.4'
H H 0.0000 0.0000 'International Tables Vol C Tables 4.2.6.8 and 6.1.1.4'
N N 0.0061 0.0033 'International Tables Vol C Tables 4.2.6.8 and 6.1.1.4'
O O 0.0106 0.0060 'International Tables Vol C Tables 4.2.6.8 and 6.1.1.4'
Zn Zn 0.2839 1.4301 'International Tables Vol C Tables 4.2.6.8 and 6.1.1.4'

loop_
_geom_angle_atom_site_label_1
_geom_angle_atom_site_label_2
_geom_angle_atom_site_label_3
_geom_angle
O3 Zn1 O1 166.13(9)
O3 Zn1 N6 97.86(9)
O1 Zn1 N6 92.45(9)
O3 Zn1 N5 91.25(8)
O1 Zn1 N5 96.90(9)
N6 Zn1 N5 95.92(9)
O3 Zn1 N3 77.30(8)
O1 Zn1 N3 93.41(8)
N6 Zn1 N3 90.61(9)
N5 Zn1 N3 167.53(9)
O3 Zn1 N1 91.87(8)
O1 Zn1 N1 76.94(8)
N6 Zn1 N1 168.29(9)
N5 Zn1 N1 90.32(9)
N3 Zn1 N1 85.18(8)
C2 N1 C6 118.6(2)
C2 N1 Zn1 110.51(18)
C6 N1 Zn1 130.28(19)
C9 N3 C13 118.9(2)
C9 N3 Zn1 111.10(17)
C13 N3 Zn1 129.98(19)
C24 N5 C20 117.9(3)
C24 N5 Zn1 118.9(2)
C20 N5 Zn1 122.9(2)
C15 N6 C19 118.4(3)
C15 N6 Zn1 119.8(2)
C19 N6 Zn1 121.7(2)
C1 O1 Zn1 119.75(18)
C8 O3 Zn1 119.56(17)
O2 C1 O1 126.4(3)
O2 C1 C2 117.6(3)
O1 C1 C2 116.0(2)
N1 C2 C3 121.7(3)
N1 C2 C1 116.3(2)
C3 C2 C1 121.9(3)
C4 C3 C2 119.8(3)
C4 C3 H3 120.1
C2 C3 H3 120.1
C3 C4 C5 118.2(3)
C3 C4 H4 120.9
C5 C4 H4 120.9
C6 C5 C4 119.1(3)
C6 C5 C7 121.4(3)
C4 C5 C7 119.5(3)
N1 C6 C5 122.5(3)
N1 C6 H6 118.8
C5 C6 H6 118.8
N2 C7 C5 177.3(4)
O4 C8 O3 126.3(3)
O4 C8 C9 117.6(2)
O3 C8 C9 116.1(2)
N3 C9 C10 122.3(3)
N3 C9 C8 115.9(2)
C10 C9 C8 121.8(3)
C11 C10 C9 119.0(3)
C11 C10 H10 120.5
C9 C10 H10 120.5
C12 C11 C10 118.8(3)
C12 C11 H11 120.6
C10 C11 H11 120.6
C11 C12 C13 119.6(3)
C11 C12 C14 120.9(3)
C13 C12 C14 119.5(3)
N3 C13 C12 121.4(3)
N3 C13 H13 119.3
C12 C13 H13 119.3
N4 C14 C12 178.1(5)
N6 C15 C16 122.5(4)
N6 C15 H15 118.8
C16 C15 H15 118.8
C17 C16 C15 118.9(4)
C17 C16 H16 120.6
C15 C16 H16 120.6
C16 C17 C18 119.3(4)
C16 C17 H17 120.4
C18 C17 H17 120.4
C19 C18 C17 118.5(4)
C19 C18 H18 120.8
C17 C18 H18 120.8
N6 C19 C18 122.5(4)
N6 C19 H19 118.8
C18 C19 H19 118.8
N5 C20 C21 121.9(4)
N5 C20 H20 119.1
C21 C20 H20 119.1
C22 C21 C20 119.4(4)
C22 C21 H21 120.3
C20 C21 H21 120.3
C23 C22 C21 119.0(4)
C23 C22 H22 120.5
C21 C22 H22 120.5
C22 C23 C24 119.2(4)
C22 C23 H23 120.4
C24 C23 H23 120.4
N5 C24 C23 122.6(4)
N5 C24 H24 118.7
C23 C24 H24 118.7

loop_
_geom_bond_atom_site_label_1
_geom_bond_atom_site_label_2
_geom_bond_distance
Zn1 O3 2.0483(18)
Zn1 O1 2.056(2)
Zn1 N6 2.133(2)
Zn1 N5 2.138(2)
Zn1 N3 2.222(2)
Zn1 N1 2.240(2)
N1 C2 1.337(4)
N1 C6 1.337(4)
N2 C7 1.135(5)
N3 C9 1.334(4)
N3 C13 1.335(3)
N4 C14 1.123(4)
N5 C24 1.328(4)
N5 C20 1.332(4)
N6 C15 1.328(4)
N6 C19 1.332(4)
O1 C1 1.265(4)
O2 C1 1.227(3)
O3 C8 1.262(3)
O4 C8 1.221(3)
C1 C2 1.523(4)
C2 C3 1.379(4)
C3 C4 1.376(5)
C3 H3 0.9300
C4 C5 1.383(5)
C4 H4 0.9300
C5 C6 1.376(4)
C5 C7 1.441(5)
C6 H6 0.9300
C8 C9 1.533(4)
C9 C10 1.378(4)
C10 C11 1.375(5)
C10 H10 0.9300
C11 C12 1.369(5)
C11 H11 0.9300
C12 C13 1.387(4)
C12 C14 1.452(5)
C13 H13 0.9300
C15 C16 1.383(6)
C15 H15 0.9300
C16 C17 1.350(6)
C16 H16 0.9300
C17 C18 1.392(7)
C17 H17 0.9300
C18 C19 1.369(6)
C18 H18 0.9300
C19 H19 0.9300
C20 C21 1.371(5)
C20 H20 0.9300
C21 C22 1.361(6)
C21 H21 0.9300
C22 C23 1.350(7)
C22 H22 0.9300
C23 C24 1.369(5)
C23 H23 0.9300
C24 H24 0.9300

loop_
_geom_torsion_atom_site_label_1
_geom_torsion_atom_site_label_2
_geom_torsion_atom_site_label_3
_geom_torsion_atom_site_label_4
_geom_torsion
O3 Zn1 N1 C2 167.74(17)
O1 Zn1 N1 C2 -3.99(17)
N6 Zn1 N1 C2 21.4(5)
N5 Zn1 N1 C2 -101.00(18)
N3 Zn1 N1 C2 90.65(18)
O3 Zn1 N1 C6 -3.2(2)
O1 Zn1 N1 C6 -174.9(3)
N6 Zn1 N1 C6 -149.5(4)
N5 Zn1 N1 C6 88.0(2)
N3 Zn1 N1 C6 -80.3(2)
O3 Zn1 N3 C9 -1.76(18)
O1 Zn1 N3 C9 167.82(19)
N6 Zn1 N3 C9 -99.68(19)
N5 Zn1 N3 C9 22.0(6)
N1 Zn1 N3 C9 91.26(19)
O3 Zn1 N3 C13 -179.3(3)
O1 Zn1 N3 C13 -9.8(3)
N6 Zn1 N3 C13 82.7(3)
N5 Zn1 N3 C13 -155.5(4)
N1 Zn1 N3 C13 -86.3(3)
O3 Zn1 N5 C24 -148.6(3)
O1 Zn1 N5 C24 42.6(3)
N6 Zn1 N5 C24 -50.6(3)
N3 Zn1 N5 C24 -171.8(4)
N1 Zn1 N5 C24 119.5(3)
O3 Zn1 N5 C20 38.3(3)
O1 Zn1 N5 C20 -130.5(3)
N6 Zn1 N5 C20 136.3(3)
N3 Zn1 N5 C20 15.1(6)
N1 Zn1 N5 C20 -53.6(3)
O3 Zn1 N6 C15 36.2(3)
O1 Zn1 N6 C15 -153.1(2)
N5 Zn1 N6 C15 -55.9(3)
N3 Zn1 N6 C15 113.5(2)
N1 Zn1 N6 C15 -177.8(4)
O3 Zn1 N6 C19 -140.3(2)
O1 Zn1 N6 C19 30.4(3)
N5 Zn1 N6 C19 127.6(2)
N3 Zn1 N6 C19 -63.0(2)
N1 Zn1 N6 C19 5.7(6)
O3 Zn1 O1 C1 -37.2(5)
N6 Zn1 O1 C1 -175.3(2)
N5 Zn1 O1 C1 88.4(2)
N3 Zn1 O1 C1 -84.5(2)
N1 Zn1 O1 C1 -0.3(2)
O1 Zn1 O3 C8 -45.8(5)
N6 Zn1 O3 C8 91.9(2)
N5 Zn1 O3 C8 -172.0(2)
N3 Zn1 O3 C8 3.0(2)
N1 Zn1 O3 C8 -81.6(2)
Zn1 O1 C1 O2 -177.0(2)
Zn1 O1 C1 C2 4.2(3)
C6 N1 C2 C3 0.3(4)
Zn1 N1 C2 C3 -171.8(2)
C6 N1 C2 C1 179.3(2)
Zn1 N1 C2 C1 7.2(3)
O2 C1 C2 N1 173.2(2)
O1 C1 C2 N1 -7.9(4)
O2 C1 C2 C3 -7.8(4)
O1 C1 C2 C3 171.1(3)
N1 C2 C3 C4 1.1(5)
C1 C2 C3 C4 -177.8(3)
C2 C3 C4 C5 -1.2(5)
C3 C4 C5 C6 0.0(5)
C3 C4 C5 C7 177.5(3)
C2 N1 C6 C5 -1.6(4)
Zn1 N1 C6 C5 168.8(2)
C4 C5 C6 N1 1.4(4)
C7 C5 C6 N1 -176.0(3)
Zn1 O3 C8 O4 174.4(3)
Zn1 O3 C8 C9 -3.6(3)
C13 N3 C9 C10 -0.7(4)
Zn1 N3 C9 C10 -178.6(2)
C13 N3 C9 C8 178.5(2)
Zn1 N3 C9 C8 0.6(3)
O4 C8 C9 N3 -176.4(3)
O3 C8 C9 N3 1.8(4)
O4 C8 C9 C10 2.8(4)
O3 C8 C9 C10 -178.9(3)
N3 C9 C10 C11 0.0(5)
C8 C9 C10 C11 -179.2(3)
C9 C10 C11 C12 0.7(6)
C10 C11 C12 C13 -0.7(6)
C10 C11 C12 C14 177.3(4)
C9 N3 C13 C12 0.8(4)
Zn1 N3 C13 C12 178.2(2)
C11 C12 C13 N3 0.0(5)
C14 C12 C13 N3 -178.1(3)
C19 N6 C15 C16 -0.6(5)
Zn1 N6 C15 C16 -177.2(3)
N6 C15 C16 C17 0.9(7)
C15 C16 C17 C18 0.3(7)
C16 C17 C18 C19 -1.7(7)
C15 N6 C19 C18 -1.0(5)
Zn1 N6 C19 C18 175.6(3)
C17 C18 C19 N6 2.1(6)
C24 N5 C20 C21 -1.1(6)
Zn1 N5 C20 C21 172.0(3)
N5 C20 C21 C22 0.6(7)
C20 C21 C22 C23 1.1(7)
C21 C22 C23 C24 -2.1(8)
C20 N5 C24 C23 0.1(6)
Zn1 N5 C24 C23 -173.4(3)
C22 C23 C24 N5 1.6(7)
